data_4333656
loop_
_publ_author_name
'Fatemah Habib'
'Gabriel Brunet'
'Francis Loiseau'
'Thushan Pathmalingam'
'Tara J. Burchell'
'Andr\'e M. Beauchemin'
'Wolfgang Wernsdorfer'
'Rodolphe Cl\'erac'
'Muralee Murugesu'

_publ_section_title
;
 Turning on Single-Molecule Magnet Behavior in a Linear {Mn3} Compound
;
_journal_name_full 'Inorganic Chemistry'
_journal_page_first 1296
_journal_page_last 1303
_journal_paper_doi 10.1021/ic301820w
_journal_volume 52
_journal_year 2013
_chemical_compound_source 'Synthesized by the authors. See text'
_chemical_formula_moiety 'C48 H90 Mn3 N6 Na O18'
_chemical_formula_sum 'C48 H90 Mn3 N6 Na O18'
_chemical_formula_weight 1227.07
_chemical_name_systematic
; 
 ? 
;
_space_group_IT_number 14
_symmetry_cell_setting monoclinic
_symmetry_space_group_name_Hall '-P 2ybc'
_symmetry_space_group_name_H-M 'P 1 21/c 1'
_atom_sites_solution_hydrogens geom
_atom_sites_solution_primary direct
_atom_sites_solution_secondary difmap
_audit_creation_method SHELXL-97
_cell_angle_alpha 90
_cell_angle_beta 90.0470(16)
_cell_angle_gamma 90
_cell_formula_units_Z 4
_cell_length_a 21.8007(7)
_cell_length_b 22.9933(7)
_cell_length_c 14.0436(4)
_cell_measurement_reflns_used 15056
_cell_measurement_temperature 100
_cell_measurement_theta_max 70.39
_cell_measurement_theta_min 3.85
_cell_volume 7039.6(4)
_computing_cell_refinement 'SAINT V7.68A(Bruker AXS, 2009)'
_computing_data_collection 'APEX2  (Bruker AXS, 2009)'
_computing_data_reduction 'SAINT V7.68A(Bruker AXS, 2009)'
_computing_molecular_graphics 'SHELXTL v6.12 (Bruker AXS, 2001)'
_computing_publication_material 'UdMX (Maris, 2004)'
_computing_structure_refinement 'SHELXL97 (Sheldrick, 2008)'
_computing_structure_solution 'SHELXS97 (Sheldrick, 2008)'
_diffrn_ambient_temperature 100
_diffrn_detector_area_resol_mean 8.3
_diffrn_measured_fraction_theta_full 0.990
_diffrn_measured_fraction_theta_max 0.990
_diffrn_measurement_device_type 'Bruker APEX II'
_diffrn_measurement_method \w
_diffrn_radiation_monochromator 'Quazar MX'
_diffrn_radiation_source 'Incoatec I\muS Microsource '
_diffrn_radiation_type CuK\a
_diffrn_radiation_wavelength 1.54178
_diffrn_reflns_av_R_equivalents 0.070
_diffrn_reflns_av_sigmaI/netI 0.0499
_diffrn_reflns_limit_h_max 26
_diffrn_reflns_limit_h_min -26
_diffrn_reflns_limit_k_max 27
_diffrn_reflns_limit_k_min -27
_diffrn_reflns_limit_l_max 17
_diffrn_reflns_limit_l_min -17
_diffrn_reflns_number 104380
_diffrn_reflns_theta_full 71.00
_diffrn_reflns_theta_max 71.00
_diffrn_reflns_theta_min 2.03
_exptl_absorpt_coefficient_mu 4.877
_exptl_absorpt_correction_T_max 0.9071
_exptl_absorpt_correction_T_min 0.6894
_exptl_absorpt_correction_type multi-scan
_exptl_absorpt_process_details 'Sadabs (Sheldrick, 2008)'
_exptl_crystal_colour red
_exptl_crystal_density_diffrn 1.158
_exptl_crystal_description needle
_exptl_crystal_F_000 2600
_exptl_crystal_size_max 0.20
_exptl_crystal_size_mid 0.03
_exptl_crystal_size_min 0.02
_platon_squeeze_details
;
Attempts to  model disordered solvent molecules
were unsuccessful. PLATON/SQUEEZE  was used to correct
the data for the presence of the disordered solvent.
A potential solvent volume of 1438.5 \%A^3^, 
20.4 % of the total unit-cell volume, was found.
259 electrons per unit cell worth of scattering were located
in the void. The reported structure is based on the 
PLATON/SQUEEZE corrected data. The actual solvent content is
unknown, so several quantities calculated like empirical formula, density, 
absorption coefficient, F(000) etc. may be incorrect.

Ref:  Sluis, P. van der & Spek, A.L. (1990). Acta Cryst. A46, 194-201.
;
_refine_diff_density_max 0.548
_refine_diff_density_min -0.493
_refine_diff_density_rms 0.059
_refine_ls_extinction_method none
_refine_ls_goodness_of_fit_ref 1.027
_refine_ls_hydrogen_treatment constr
_refine_ls_matrix_type full
_refine_ls_number_parameters 694
_refine_ls_number_reflns 13470
_refine_ls_number_restraints 72
_refine_ls_restrained_S_all 1.058
_refine_ls_R_factor_all 0.0866
_refine_ls_R_factor_gt 0.0558
_refine_ls_shift/su_max 0.001
_refine_ls_shift/su_mean 0.000
_refine_ls_structure_factor_coef Fsqd
_refine_ls_weighting_details 'calc w=1/[\s^2^(Fo^2^)+(0.0851P)^2^] where P=(Fo^2^+2Fc^2^)/3'
_refine_ls_weighting_scheme calc
_refine_ls_wR_factor_gt 0.1406
_refine_ls_wR_factor_ref 0.1547
_reflns_number_gt 9078
_reflns_number_total 13470
_reflns_threshold_expression I>2\s(I)
_cod_data_source_file ic301820w_si_002.cif
_cod_data_source_block murug1
_cod_database_code 4333656

loop_
_symmetry_equiv_pos_as_xyz
'x, y, z'
'-x, y+1/2, -z+1/2'
'-x, -y, -z'
'x, -y-1/2, z-1/2'

loop_
_atom_site_label
_atom_site_type_symbol
_atom_site_fract_x
_atom_site_fract_y
_atom_site_fract_z
_atom_site_U_iso_or_equiv
_atom_site_adp_type
_atom_site_occupancy
_atom_site_symmetry_multiplicity
_atom_site_calc_flag
_atom_site_refinement_flags
Mn1 Mn 0.39258(2) 0.50314(2) 0.87473(3) 0.02612(13) Uani 1 1 d .
Mn2 Mn 0.25667(2) 0.50190(2) 0.73562(3) 0.02823(13) Uani 1 1 d .
Mn3 Mn 0.11730(2) 0.49908(2) 0.60682(3) 0.02881(13) Uani 1 1 d .
Na1 Na 0.5000 0.5000 1.0000 0.0321(4) Uani 1 2 d S
Na2 Na 0.0000 0.5000 0.5000 0.0342(4) Uani 1 2 d S
N1 N 0.37209(12) 0.56479(12) 0.78166(18) 0.0321(6) Uani 1 1 d .
N2 N 0.30698(11) 0.50548(12) 0.92090(18) 0.0304(6) Uani 1 1 d .
N3 N 0.36659(12) 0.44345(12) 0.78224(17) 0.0298(6) Uani 1 1 d .
N4 N 0.19738(11) 0.53055(12) 0.56465(18) 0.0304(6) Uani 1 1 d .
N5 N 0.13242(12) 0.53743(13) 0.73153(18) 0.0325(6) Uani 1 1 d .
N6 N 0.15960(12) 0.42834(12) 0.65351(18) 0.0316(6) Uani 1 1 d .
O1 O 0.47064(10) 0.51662(10) 0.82979(15) 0.0322(5) Uani 1 1 d .
O2 O 0.31490(16) 0.68793(14) 0.7228(4) 0.0979(13) Uani 1 1 d U
H2 H 0.3061 0.6524 0.7204 0.147 Uiso 1 1 calc R
O3 O 0.31338(10) 0.57728(10) 0.75971(16) 0.0361(5) Uani 1 1 d .
O4 O 0.40485(10) 0.55038(10) 0.97938(14) 0.0310(5) Uani 1 1 d .
O5 O 0.16828(15) 0.4575(2) 0.9932(2) 0.0839(12) Uani 1 1 d U
H5 H 0.1912 0.4557 0.9453 0.126 Uiso 1 1 calc R
O6 O 0.25974(10) 0.48118(10) 0.87124(15) 0.0322(5) Uani 1 1 d .
O7 O 0.41837(10) 0.43794(10) 0.94103(14) 0.0307(5) Uani 1 1 d .
O8 O 0.34777(19) 0.37277(14) 0.57343(19) 0.0763(11) Uani 1 1 d .
H8 H 0.3361 0.4030 0.6016 0.114 Uiso 1 1 calc R
O9 O 0.33119(10) 0.45643(10) 0.70429(14) 0.0337(5) Uani 1 1 d .
O10 O 0.08960(10) 0.56369(10) 0.54082(15) 0.0324(5) Uani 1 1 d .
O11 O 0.25773(16) 0.5801(2) 0.3050(2) 0.0916(13) Uani 1 1 d U
H11 H 0.2455 0.6145 0.2970 0.137 Uiso 1 1 calc R
O12 O 0.25168(10) 0.51026(10) 0.59918(15) 0.0337(5) Uani 1 1 d .
O13 O 0.04146(10) 0.48609(10) 0.66221(15) 0.0343(5) Uani 1 1 d .
O14 O 0.17727(12) 0.63538(14) 0.8987(2) 0.0607(8) Uani 1 1 d .
H14 H 0.1918 0.6151 0.8544 0.091 Uiso 1 1 calc R
O15 O 0.18885(10) 0.55841(10) 0.75686(15) 0.0352(5) Uani 1 1 d .
O16 O 0.09939(10) 0.45019(10) 0.50578(15) 0.0328(5) Uani 1 1 d .
O17 O 0.20351(18) 0.32171(13) 0.7970(2) 0.0704(10) Uani 1 1 d .
H17 H 0.2076 0.3574 0.7858 0.106 Uiso 1 1 calc R
O18 O 0.19448(10) 0.42989(10) 0.73335(15) 0.0361(5) Uani 1 1 d .
C1 C 0.47943(15) 0.56698(16) 0.7722(2) 0.0364(8) Uani 1 1 d .
C2 C 0.51405(17) 0.54748(19) 0.6825(3) 0.0488(10) Uani 1 1 d .
H2A H 0.5539 0.5313 0.7007 0.073 Uiso 1 1 calc R
H2B H 0.5203 0.5810 0.6404 0.073 Uiso 1 1 calc R
H2C H 0.4900 0.5178 0.6491 0.073 Uiso 1 1 calc R
C3 C 0.51634(17) 0.61134(17) 0.8290(3) 0.0490(10) Uani 1 1 d .
H3A H 0.4920 0.6248 0.8834 0.073 Uiso 1 1 calc R
H3B H 0.5265 0.6445 0.7882 0.073 Uiso 1 1 calc R
H3C H 0.5543 0.5933 0.8520 0.073 Uiso 1 1 calc R
C4 C 0.41719(16) 0.59101(15) 0.7438(2) 0.0370(8) Uani 1 1 d .
C5 C 0.4098(2) 0.63876(19) 0.6714(3) 0.0629(13) Uani 1 1 d .
H5A H 0.3852 0.6233 0.6178 0.076 Uiso 1 1 calc R
H5B H 0.4509 0.6485 0.6461 0.076 Uiso 1 1 calc R
C6 C 0.3796(3) 0.6954(2) 0.7056(5) 0.0928(19) Uani 1 1 d U
C7 C 0.4101(3) 0.7189(3) 0.7913(6) 0.140(3) Uani 1 1 d U
H7A H 0.3989 0.7599 0.7995 0.209 Uiso 1 1 calc R
H7B H 0.4547 0.7157 0.7840 0.209 Uiso 1 1 calc R
H7C H 0.3971 0.6967 0.8474 0.209 Uiso 1 1 calc R
C8 C 0.3835(4) 0.7383(3) 0.6212(6) 0.163(3) Uani 1 1 d U
H8A H 0.3591 0.7233 0.5678 0.245 Uiso 1 1 calc R
H8B H 0.4264 0.7424 0.6014 0.245 Uiso 1 1 calc R
H8C H 0.3675 0.7762 0.6407 0.245 Uiso 1 1 calc R
C9 C 0.35485(15) 0.55579(17) 1.0444(2) 0.0401(9) Uani 1 1 d .
C10 C 0.37308(18) 0.5253(2) 1.1372(3) 0.0610(13) Uani 1 1 d .
H10A H 0.3755 0.4832 1.1263 0.091 Uiso 1 1 calc R
H10B H 0.3423 0.5333 1.1862 0.091 Uiso 1 1 calc R
H10C H 0.4131 0.5397 1.1584 0.091 Uiso 1 1 calc R
C11 C 0.3433(2) 0.6203(2) 1.0601(4) 0.0739(15) Uani 1 1 d .
H11A H 0.3791 0.6378 1.0908 0.111 Uiso 1 1 calc R
H11B H 0.3072 0.6253 1.1009 0.111 Uiso 1 1 calc R
H11C H 0.3360 0.6392 0.9986 0.111 Uiso 1 1 calc R
C12 C 0.29777(15) 0.52850(16) 1.0031(2) 0.0339(7) Uani 1 1 d .
C13 C 0.23748(16) 0.5312(2) 1.0538(3) 0.0495(10) Uani 1 1 d .
H13A H 0.2096 0.5558 1.0155 0.059 Uiso 1 1 calc R
H13B H 0.2442 0.5515 1.1151 0.059 Uiso 1 1 calc R
C14 C 0.2039(2) 0.4742(3) 1.0753(3) 0.0653(13) Uani 1 1 d U
C15 C 0.1573(2) 0.4837(3) 1.1527(3) 0.0923(19) Uani 1 1 d U
H15A H 0.1323 0.5178 1.1373 0.138 Uiso 1 1 calc R
H15B H 0.1784 0.4901 1.2134 0.138 Uiso 1 1 calc R
H15C H 0.1308 0.4494 1.1578 0.138 Uiso 1 1 calc R
C16 C 0.2472(3) 0.4274(3) 1.1042(4) 0.0931(18) Uani 1 1 d U
H16A H 0.2249 0.3906 1.1102 0.140 Uiso 1 1 calc R
H16B H 0.2659 0.4374 1.1655 0.140 Uiso 1 1 calc R
H16C H 0.2793 0.4233 1.0558 0.140 Uiso 1 1 calc R
C17 C 0.41530(16) 0.38342(15) 0.8935(2) 0.0361(8) Uani 1 1 d .
C18 C 0.48084(19) 0.36121(19) 0.8784(3) 0.0574(12) Uani 1 1 d .
H18A H 0.5037 0.3891 0.8395 0.086 Uiso 1 1 calc R
H18B H 0.4796 0.3235 0.8459 0.086 Uiso 1 1 calc R
H18C H 0.5012 0.3568 0.9403 0.086 Uiso 1 1 calc R
C19 C 0.3772(2) 0.34263(17) 0.9549(3) 0.0530(11) Uani 1 1 d .
H19A H 0.3931 0.3430 1.0202 0.079 Uiso 1 1 calc R
H19B H 0.3797 0.3031 0.9292 0.079 Uiso 1 1 calc R
H19C H 0.3344 0.3556 0.9549 0.079 Uiso 1 1 calc R
C20 C 0.38244(15) 0.39125(15) 0.7988(2) 0.0324(7) Uani 1 1 d .
C21 C 0.36752(19) 0.34014(16) 0.7368(2) 0.0454(9) Uani 1 1 d .
H21A H 0.3224 0.3357 0.7354 0.054 Uiso 1 1 calc R
H21B H 0.3845 0.3049 0.7675 0.054 Uiso 1 1 calc R
C22 C 0.3906(2) 0.34177(19) 0.6330(3) 0.0601(12) Uani 1 1 d .
C23 C 0.3901(3) 0.2795(2) 0.5952(3) 0.0814(17) Uani 1 1 d .
H23A H 0.3497 0.2621 0.6067 0.122 Uiso 1 1 calc R
H23B H 0.4216 0.2567 0.6280 0.122 Uiso 1 1 calc R
H23C H 0.3985 0.2798 0.5267 0.122 Uiso 1 1 calc R
C24 C 0.4536(3) 0.3685(2) 0.6235(3) 0.0779(15) Uani 1 1 d .
H24A H 0.4667 0.3667 0.5568 0.117 Uiso 1 1 calc R
H24B H 0.4827 0.3470 0.6633 0.117 Uiso 1 1 calc R
H24C H 0.4521 0.4092 0.6441 0.117 Uiso 1 1 calc R
C25 C 0.13229(15) 0.59294(15) 0.4804(2) 0.0344(8) Uani 1 1 d .
C26 C 0.11694(16) 0.57800(19) 0.3767(2) 0.0460(9) Uani 1 1 d .
H26A H 0.1224 0.5362 0.3664 0.069 Uiso 1 1 calc R
H26B H 0.1443 0.5996 0.3341 0.069 Uiso 1 1 calc R
H26C H 0.0743 0.5887 0.3632 0.069 Uiso 1 1 calc R
C27 C 0.12537(17) 0.65831(17) 0.4993(3) 0.0490(10) Uani 1 1 d .
H27A H 0.0822 0.6694 0.4923 0.073 Uiso 1 1 calc R
H27B H 0.1503 0.6801 0.4535 0.073 Uiso 1 1 calc R
H27C H 0.1392 0.6671 0.5641 0.073 Uiso 1 1 calc R
C28 C 0.19692(15) 0.57321(15) 0.5062(2) 0.0331(7) Uani 1 1 d .
C29 C 0.25490(16) 0.60365(16) 0.4763(2) 0.0402(8) Uani 1 1 d .
H29A H 0.2824 0.6057 0.5324 0.048 Uiso 1 1 calc R
H29B H 0.2442 0.6441 0.4588 0.048 Uiso 1 1 calc R
C30 C 0.29201(18) 0.5765(2) 0.3921(3) 0.0532(10) Uani 1 1 d U
C31 C 0.3044(3) 0.5136(2) 0.4026(4) 0.0794(16) Uani 1 1 d U
H31A H 0.2655 0.4924 0.4063 0.119 Uiso 1 1 calc R
H31B H 0.3281 0.5069 0.4610 0.119 Uiso 1 1 calc R
H31C H 0.3278 0.4998 0.3476 0.119 Uiso 1 1 calc R
C32 C 0.3509(2) 0.6122(2) 0.3805(3) 0.0663(13) Uani 1 1 d U
H32A H 0.3736 0.5982 0.3248 0.099 Uiso 1 1 calc R
H32B H 0.3764 0.6078 0.4375 0.099 Uiso 1 1 calc R
H32C H 0.3404 0.6533 0.3717 0.099 Uiso 1 1 calc R
C33 C 0.02866(15) 0.51503(16) 0.7494(2) 0.0363(8) Uani 1 1 d .
C34 C -0.01997(15) 0.56144(16) 0.7293(2) 0.0394(8) Uani 1 1 d .
H34A H -0.0039 0.5896 0.6833 0.059 Uiso 1 1 calc R
H34B H -0.0304 0.5815 0.7887 0.059 Uiso 1 1 calc R
H34C H -0.0568 0.5429 0.7031 0.059 Uiso 1 1 calc R
C35 C 0.00680(16) 0.46888(17) 0.8195(2) 0.0438(9) Uani 1 1 d .
H35A H -0.0271 0.4469 0.7912 0.066 Uiso 1 1 calc R
H35B H -0.0072 0.4877 0.8782 0.066 Uiso 1 1 calc R
H35C H 0.0407 0.4424 0.8343 0.066 Uiso 1 1 calc R
C36 C 0.08625(15) 0.54333(16) 0.7873(2) 0.0356(8) Uani 1 1 d .
C37 C 0.08752(16) 0.57207(18) 0.8836(2) 0.0453(9) Uani 1 1 d .
H37A H 0.1126 0.5473 0.9261 0.054 Uiso 1 1 calc R
H37B H 0.0451 0.5714 0.9089 0.054 Uiso 1 1 calc R
C38 C 0.11138(19) 0.6347(2) 0.8935(3) 0.0530(11) Uani 1 1 d .
C39 C 0.0908(2) 0.6725(2) 0.8115(3) 0.0700(13) Uani 1 1 d .
H39A H 0.1040 0.7127 0.8227 0.105 Uiso 1 1 calc R
H39B H 0.0460 0.6713 0.8065 0.105 Uiso 1 1 calc R
H39C H 0.1090 0.6582 0.7522 0.105 Uiso 1 1 calc R
C40 C 0.0904(2) 0.6600(2) 0.9878(3) 0.0736(15) Uani 1 1 d .
H40A H 0.1046 0.6352 1.0400 0.110 Uiso 1 1 calc R
H40B H 0.0455 0.6621 0.9888 0.110 Uiso 1 1 calc R
H40C H 0.1074 0.6992 0.9954 0.110 Uiso 1 1 calc R
C41 C 0.11673(16) 0.39086(16) 0.5133(2) 0.0362(8) Uani 1 1 d .
C42 C 0.05940(18) 0.35374(17) 0.5155(3) 0.0511(10) Uani 1 1 d .
H42A H 0.0334 0.3658 0.5689 0.077 Uiso 1 1 calc R
H42B H 0.0709 0.3128 0.5232 0.077 Uiso 1 1 calc R
H42C H 0.0368 0.3586 0.4557 0.077 Uiso 1 1 calc R
C43 C 0.15650(19) 0.37659(18) 0.4268(3) 0.0520(10) Uani 1 1 d .
H43A H 0.1334 0.3848 0.3684 0.078 Uiso 1 1 calc R
H43B H 0.1678 0.3353 0.4282 0.078 Uiso 1 1 calc R
H43C H 0.1937 0.4005 0.4282 0.078 Uiso 1 1 calc R
C44 C 0.15460(16) 0.38230(16) 0.6037(2) 0.0367(8) Uani 1 1 d .
C45 C 0.18697(17) 0.32596(16) 0.6244(3) 0.0443(9) Uani 1 1 d .
H45A H 0.2316 0.3337 0.6231 0.053 Uiso 1 1 calc R
H45B H 0.1780 0.2989 0.5714 0.053 Uiso 1 1 calc R
C46 C 0.1725(2) 0.29421(19) 0.7179(3) 0.0570(11) Uani 1 1 d .
C47 C 0.1047(2) 0.2935(2) 0.7393(3) 0.0718(14) Uani 1 1 d .
H47A H 0.0979 0.2764 0.8023 0.108 Uiso 1 1 calc R
H47B H 0.0833 0.2704 0.6910 0.108 Uiso 1 1 calc R
H47C H 0.0889 0.3334 0.7385 0.108 Uiso 1 1 calc R
C48 C 0.1990(2) 0.2331(2) 0.7127(3) 0.0715(14) Uani 1 1 d .
H48A H 0.2424 0.2352 0.6947 0.107 Uiso 1 1 calc R
H48B H 0.1765 0.2105 0.6650 0.107 Uiso 1 1 calc R
H48C H 0.1953 0.2143 0.7750 0.107 Uiso 1 1 calc R

loop_
_atom_site_aniso_label
_atom_site_aniso_U_11
_atom_site_aniso_U_22
_atom_site_aniso_U_33
_atom_site_aniso_U_23
_atom_site_aniso_U_13
_atom_site_aniso_U_12
Mn1 0.0222(2) 0.0319(3) 0.0243(2) -0.0006(2) -0.00655(19) -0.0002(2)
Mn2 0.0231(2) 0.0367(3) 0.0248(2) 0.0005(2) -0.00832(18) -0.0003(2)
Mn3 0.0221(2) 0.0385(3) 0.0259(2) 0.0000(2) -0.00756(19) -0.0001(2)
Na1 0.0268(9) 0.0420(10) 0.0275(8) -0.0021(8) -0.0091(7) 0.0026(8)
Na2 0.0275(9) 0.0431(11) 0.0318(9) -0.0018(8) -0.0097(7) -0.0006(8)
N1 0.0314(14) 0.0334(15) 0.0314(13) 0.0027(12) -0.0132(12) -0.0020(12)
N2 0.0193(12) 0.0419(17) 0.0300(13) 0.0016(12) -0.0090(10) -0.0010(11)
N3 0.0267(14) 0.0349(15) 0.0276(13) -0.0004(11) -0.0092(11) -0.0034(12)
N4 0.0214(13) 0.0413(17) 0.0287(13) 0.0011(12) -0.0073(11) -0.0013(12)
N5 0.0230(13) 0.0464(17) 0.0279(13) -0.0008(12) -0.0131(11) 0.0001(12)
N6 0.0244(13) 0.0402(16) 0.0304(13) 0.0056(12) -0.0101(11) -0.0008(12)
O1 0.0219(11) 0.0443(14) 0.0305(11) 0.0026(10) -0.0037(9) -0.0011(9)
O2 0.065(2) 0.047(2) 0.182(4) 0.027(2) -0.012(2) 0.0012(17)
O3 0.0259(12) 0.0385(13) 0.0440(13) 0.0057(11) -0.0139(10) -0.0005(10)
O4 0.0271(11) 0.0365(13) 0.0293(11) -0.0067(9) -0.0057(9) 0.0026(9)
O5 0.066(2) 0.136(3) 0.0500(17) -0.018(2) 0.0108(16) -0.047(2)
O6 0.0234(11) 0.0480(14) 0.0253(11) -0.0002(9) -0.0083(9) -0.0054(10)
O7 0.0320(12) 0.0341(12) 0.0259(10) 0.0000(9) -0.0120(9) 0.0018(10)
O8 0.134(3) 0.060(2) 0.0354(15) -0.0133(14) -0.0247(18) 0.020(2)
O9 0.0331(12) 0.0429(14) 0.0251(10) -0.0002(10) -0.0120(9) 0.0020(10)
O10 0.0256(11) 0.0395(14) 0.0321(11) 0.0029(10) -0.0078(9) 0.0014(10)
O11 0.0512(19) 0.179(4) 0.0443(17) 0.001(2) -0.0069(15) 0.016(2)
O12 0.0232(11) 0.0485(15) 0.0294(11) 0.0031(10) -0.0066(9) 0.0037(10)
O13 0.0228(11) 0.0490(15) 0.0311(11) -0.0036(10) -0.0040(9) -0.0036(10)
O14 0.0412(16) 0.074(2) 0.067(2) -0.0294(16) -0.0062(14) -0.0051(14)
O15 0.0203(11) 0.0482(14) 0.0370(12) -0.0048(11) -0.0102(9) -0.0006(10)
O16 0.0299(12) 0.0374(13) 0.0311(11) -0.0019(10) -0.0112(10) 0.0012(10)
O17 0.103(3) 0.0532(19) 0.0547(17) 0.0118(15) -0.0341(18) -0.0106(19)
O18 0.0326(12) 0.0453(14) 0.0305(11) 0.0029(10) -0.0137(10) -0.0016(11)
C1 0.0294(17) 0.043(2) 0.0374(18) 0.0018(15) -0.0064(14) -0.0040(15)
C2 0.041(2) 0.065(3) 0.041(2) 0.0085(19) 0.0014(17) -0.0067(19)
C3 0.036(2) 0.054(3) 0.056(2) -0.0002(19) -0.0124(18) -0.0145(18)
C4 0.0371(19) 0.0354(19) 0.0386(18) 0.0042(15) -0.0102(15) -0.0081(15)
C5 0.042(2) 0.062(3) 0.085(3) 0.035(2) -0.015(2) -0.013(2)
C6 0.067(3) 0.053(3) 0.158(5) 0.030(3) -0.019(4) -0.006(3)
C7 0.124(5) 0.078(4) 0.217(7) -0.045(5) -0.036(5) 0.019(4)
C8 0.126(6) 0.111(5) 0.252(8) 0.097(5) -0.004(6) 0.001(5)
C9 0.0277(17) 0.052(2) 0.0411(19) -0.0180(17) -0.0068(15) 0.0064(16)
C10 0.032(2) 0.118(4) 0.0331(19) -0.009(2) -0.0040(16) -0.003(2)
C11 0.040(2) 0.065(3) 0.117(4) -0.041(3) -0.010(3) 0.003(2)
C12 0.0281(17) 0.043(2) 0.0307(17) -0.0035(14) -0.0071(14) 0.0050(15)
C13 0.0266(18) 0.085(3) 0.0371(19) -0.016(2) -0.0065(15) 0.0039(19)
C14 0.047(2) 0.105(4) 0.044(2) -0.006(2) 0.0082(19) -0.016(3)
C15 0.059(3) 0.164(5) 0.055(3) -0.017(3) 0.020(2) -0.026(3)
C16 0.083(4) 0.099(4) 0.097(4) 0.033(3) 0.021(3) -0.011(3)
C17 0.041(2) 0.0334(19) 0.0343(17) -0.0049(14) -0.0132(15) 0.0050(15)
C18 0.055(3) 0.060(3) 0.057(2) -0.023(2) -0.022(2) 0.021(2)
C19 0.083(3) 0.037(2) 0.039(2) 0.0039(16) -0.018(2) -0.010(2)
C20 0.0331(17) 0.0346(19) 0.0293(16) -0.0058(14) -0.0035(14) -0.0020(14)
C21 0.053(2) 0.041(2) 0.042(2) -0.0063(16) -0.0173(18) 0.0030(18)
C22 0.095(4) 0.044(2) 0.042(2) -0.0097(18) -0.009(2) 0.005(2)
C23 0.137(5) 0.056(3) 0.051(3) -0.018(2) -0.018(3) 0.014(3)
C24 0.105(4) 0.072(4) 0.056(3) -0.017(3) 0.022(3) 0.001(3)
C25 0.0317(17) 0.0369(19) 0.0345(17) 0.0017(14) -0.0052(14) -0.0018(14)
C26 0.0340(19) 0.067(3) 0.0375(19) 0.0072(18) -0.0112(16) -0.0006(18)
C27 0.035(2) 0.047(2) 0.065(3) 0.0046(19) -0.0080(18) 0.0018(17)
C28 0.0309(17) 0.0379(19) 0.0305(16) 0.0012(14) -0.0064(14) -0.0025(14)
C29 0.0320(18) 0.049(2) 0.0400(19) 0.0074(16) -0.0078(15) -0.0023(16)
C30 0.041(2) 0.078(3) 0.041(2) 0.007(2) -0.0028(17) -0.004(2)
C31 0.085(4) 0.083(4) 0.071(3) -0.002(3) 0.034(3) -0.003(3)
C32 0.050(2) 0.090(4) 0.060(3) 0.009(2) 0.005(2) -0.014(2)
C33 0.0291(17) 0.050(2) 0.0297(16) -0.0011(15) -0.0026(14) -0.0002(15)
C34 0.0286(17) 0.057(2) 0.0328(17) -0.0001(16) -0.0047(14) -0.0002(16)
C35 0.036(2) 0.059(3) 0.0359(18) 0.0050(17) -0.0067(16) -0.0027(18)
C36 0.0301(17) 0.045(2) 0.0312(16) 0.0016(15) -0.0065(14) -0.0017(15)
C37 0.0289(18) 0.069(3) 0.0378(19) -0.0097(18) -0.0074(15) 0.0001(18)
C38 0.043(2) 0.066(3) 0.050(2) -0.017(2) -0.0064(19) 0.004(2)
C39 0.073(3) 0.058(3) 0.079(3) -0.013(2) -0.018(3) 0.005(2)
C40 0.057(3) 0.095(4) 0.069(3) -0.040(3) -0.003(2) 0.002(3)
C41 0.0326(18) 0.041(2) 0.0353(17) -0.0020(15) -0.0112(15) 0.0038(15)
C42 0.047(2) 0.049(2) 0.058(2) 0.0035(19) -0.026(2) -0.0019(18)
C43 0.057(3) 0.059(3) 0.040(2) -0.0044(18) -0.0135(19) 0.017(2)
C44 0.0324(18) 0.042(2) 0.0352(17) 0.0000(15) -0.0067(15) 0.0004(15)
C45 0.044(2) 0.044(2) 0.046(2) -0.0005(17) -0.0152(17) 0.0058(17)
C46 0.065(3) 0.048(2) 0.058(3) 0.012(2) -0.020(2) -0.007(2)
C47 0.078(3) 0.073(3) 0.064(3) 0.020(3) 0.001(3) -0.011(3)
C48 0.091(4) 0.054(3) 0.070(3) 0.013(2) -0.019(3) 0.003(3)

loop_
_atom_type_symbol
_atom_type_description
_atom_type_scat_dispersion_real
_atom_type_scat_dispersion_imag
_atom_type_scat_source
C C 0.0181 0.0091 'International Tables Vol C Tables 4.2.6.8 and 6.1.1.4'
H H 0.0000 0.0000 'International Tables Vol C Tables 4.2.6.8 and 6.1.1.4'
N N 0.0311 0.0180 'International Tables Vol C Tables 4.2.6.8 and 6.1.1.4'
O O 0.0492 0.0322 'International Tables Vol C Tables 4.2.6.8 and 6.1.1.4'
Na Na 0.1353 0.1239 'International Tables Vol C Tables 4.2.6.8 and 6.1.1.4'
Mn Mn -0.5299 2.8052 'International Tables Vol C Tables 4.2.6.8 and 6.1.1.4'

loop_
_geom_angle_atom_site_label_1
_geom_angle_atom_site_label_2
_geom_angle_atom_site_label_3
_geom_angle_site_symmetry_1
_geom_angle_site_symmetry_3
_geom_angle
_geom_angle_publ_flag
O1 MN1 O4 . . 92.32(10) y
O1 MN1 O7 . . 91.62(10) y
O4 MN1 O7 . . 91.85(9) y
O1 MN1 N3 . . 99.00(11) y
O4 MN1 N3 . . 167.06(11) y
O7 MN1 N3 . . 81.64(10) y
O1 MN1 N2 . . 168.69(11) y
O4 MN1 N2 . . 81.90(10) y
O7 MN1 N2 . . 98.24(11) y
N3 MN1 N2 . . 87.94(11) y
O1 MN1 N1 . . 82.02(11) y
O4 MN1 N1 . . 97.86(10) y
O7 MN1 N1 . . 168.58(11) y
N3 MN1 N1 . . 89.94(11) y
N2 MN1 N1 . . 89.11(11) y
O1 MN1 NA1 . . 58.09(6) y
O4 MN1 NA1 . . 54.64(7) y
O7 MN1 NA1 . . 55.65(6) y
N3 MN1 NA1 . . 127.41(8) y
N2 MN1 NA1 . . 123.93(7) y
N1 MN1 NA1 . . 126.47(8) y
O12 MN2 O6 . . 171.59(10) y
O12 MN2 O9 . . 82.97(9) y
O6 MN2 O9 . . 93.44(9) y
O12 MN2 O15 . . 92.43(9) y
O6 MN2 O15 . . 92.16(9) y
O9 MN2 O15 . . 170.62(10) y
O12 MN2 O18 . . 91.55(9) y
O6 MN2 O18 . . 81.25(9) y
O9 MN2 O18 . . 96.19(9) y
O15 MN2 O18 . . 92.09(9) y
O12 MN2 O3 . . 96.18(9) y
O6 MN2 O3 . . 91.37(9) y
O9 MN2 O3 . . 89.37(9) y
O15 MN2 O3 . . 82.98(9) y
O18 MN2 O3 . . 170.99(9) y
O16 MN3 O13 . . 92.08(10) y
O16 MN3 O10 . . 92.01(10) y
O13 MN3 O10 . . 92.80(10) y
O16 MN3 N4 . . 100.25(11) y
O13 MN3 N4 . . 166.36(11) y
O10 MN3 N4 . . 81.05(10) y
O16 MN3 N6 . . 81.54(10) y
O13 MN3 N6 . . 98.28(11) y
O10 MN3 N6 . . 167.35(11) y
N4 MN3 N6 . . 89.35(11) y
O16 MN3 N5 . . 168.24(11) y
O13 MN3 N5 . . 81.31(10) y
O10 MN3 N5 . . 97.98(11) y
N4 MN3 N5 . . 87.47(11) y
N6 MN3 N5 . . 89.76(11) y
O16 MN3 NA2 . . 55.61(7) y
O13 MN3 NA2 . . 56.19(7) y
O10 MN3 NA2 . . 57.33(7) y
N4 MN3 NA2 . . 127.33(7) y
N6 MN3 NA2 . . 125.07(8) y
N5 MN3 NA2 . . 125.81(8) y
O4 NA1 O4 . 3_667 179.999(1) y
O4 NA1 O7 . 3_667 113.08(7) y
O4 NA1 O7 3_667 3_667 66.92(7) y
O4 NA1 O7 . . 66.92(7) y
O4 NA1 O7 3_667 . 113.08(7) y
O7 NA1 O7 3_667 . 180.0 y
O4 NA1 O1 . . 65.77(7) y
O4 NA1 O1 3_667 . 114.23(7) y
O7 NA1 O1 3_667 . 115.03(7) y
O7 NA1 O1 . . 64.97(7) y
O4 NA1 O1 . 3_667 114.23(7) y
O4 NA1 O1 3_667 3_667 65.77(7) y
O7 NA1 O1 3_667 3_667 64.97(7) y
O7 NA1 O1 . 3_667 115.03(7) y
O1 NA1 O1 . 3_667 180.0 y
O4 NA1 MN1 . 3_667 141.00(5) y
O4 NA1 MN1 3_667 3_667 39.00(5) y
O7 NA1 MN1 3_667 3_667 39.06(5) y
O7 NA1 MN1 . 3_667 140.94(5) y
O1 NA1 MN1 . 3_667 141.36(5) y
O1 NA1 MN1 3_667 3_667 38.65(5) y
O4 NA1 MN1 . . 39.00(5) y
O4 NA1 MN1 3_667 . 141.00(5) y
O7 NA1 MN1 3_667 . 140.94(5) y
O7 NA1 MN1 . . 39.06(5) y
O1 NA1 MN1 . . 38.65(5) y
O1 NA1 MN1 3_667 . 141.35(5) y
MN1 NA1 MN1 3_667 . 180.0 y
O16 NA2 O16 3_566 . 180.0 y
O16 NA2 O13 3_566 . 114.43(7) y
O16 NA2 O13 . . 65.57(7) y
O16 NA2 O13 3_566 3_566 65.57(7) y
O16 NA2 O13 . 3_566 114.43(7) y
O13 NA2 O13 . 3_566 180.00(9) y
O16 NA2 O10 3_566 3_566 64.97(7) y
O16 NA2 O10 . 3_566 115.02(7) y
O13 NA2 O10 . 3_566 114.80(7) y
O13 NA2 O10 3_566 3_566 65.20(7) y
O16 NA2 O10 3_566 . 115.03(7) y
O16 NA2 O10 . . 64.98(7) y
O13 NA2 O10 . . 65.20(7) y
O13 NA2 O10 3_566 . 114.80(7) y
O10 NA2 O10 3_566 . 180.0 y
O16 NA2 MN3 3_566 . 141.46(5) y
O16 NA2 MN3 . . 38.54(5) y
O13 NA2 MN3 . . 38.52(5) y
O13 NA2 MN3 3_566 . 141.48(5) y
O10 NA2 MN3 3_566 . 141.56(5) y
O10 NA2 MN3 . . 38.44(5) y
O16 NA2 MN3 3_566 3_566 38.54(5) y
O16 NA2 MN3 . 3_566 141.46(5) y
O13 NA2 MN3 . 3_566 141.48(5) y
O13 NA2 MN3 3_566 3_566 38.52(5) y
O10 NA2 MN3 3_566 3_566 38.44(5) y
O10 NA2 MN3 . 3_566 141.56(5) y
MN3 NA2 MN3 . 3_566 180.0 y
C4 N1 O3 . . 122.6(3) y
C4 N1 MN1 . . 116.2(2) y
O3 N1 MN1 . . 121.2(2) y
C12 N2 O6 . . 120.6(3) y
C12 N2 MN1 . . 117.0(2) y
O6 N2 MN1 . . 122.28(19) y
C20 N3 O9 . . 120.3(3) y
C20 N3 MN1 . . 117.3(2) y
O9 N3 MN1 . . 122.4(2) y
C28 N4 O12 . . 119.9(3) y
C28 N4 MN3 . . 117.7(2) y
O12 N4 MN3 . . 122.33(19) y
C36 N5 O15 . . 120.7(3) y
C36 N5 MN3 . . 117.1(2) y
O15 N5 MN3 . . 122.3(2) y
C44 N6 O18 . . 121.6(3) y
C44 N6 MN3 . . 117.4(2) y
O18 N6 MN3 . . 120.9(2) y
C1 O1 MN1 . . 117.12(19) y
C1 O1 NA1 . . 129.14(18) y
MN1 O1 NA1 . . 83.26(8) y
C6 O2 H2 . . 109.5 ?
N1 O3 MN2 . . 114.15(18) y
C9 O4 MN1 . . 116.74(19) y
C9 O4 NA1 . . 128.82(19) y
MN1 O4 NA1 . . 86.36(8) y
C14 O5 H5 . . 109.5 ?
N2 O6 MN2 . . 114.95(18) y
C17 O7 MN1 . . 117.62(17) y
C17 O7 NA1 . . 135.49(19) y
MN1 O7 NA1 . . 85.28(8) y
C22 O8 H8 . . 109.5 ?
N3 O9 MN2 . . 113.48(17) y
C25 O10 MN3 . . 117.56(19) y
C25 O10 NA2 . . 130.31(18) y
MN3 O10 NA2 . . 84.23(8) y
C30 O11 H11 . . 109.5 ?
N4 O12 MN2 . . 115.88(18) y
C33 O13 MN3 . . 117.53(19) y
C33 O13 NA2 . . 131.41(19) y
MN3 O13 NA2 . . 85.29(8) y
C38 O14 H14 . . 109.5 ?
N5 O15 MN2 . . 113.49(18) y
C41 O16 MN3 . . 118.06(18) y
C41 O16 NA2 . . 133.35(19) y
MN3 O16 NA2 . . 85.85(9) y
C46 O17 H17 . . 109.5 ?
N6 O18 MN2 . . 112.83(18) y
O1 C1 C4 . . 108.9(3) y
O1 C1 C3 . . 108.5(3) y
C4 C1 C3 . . 111.4(3) y
O1 C1 C2 . . 107.1(3) y
C4 C1 C2 . . 109.3(3) y
C3 C1 C2 . . 111.4(3) y
C1 C2 H2A . . 109.5 ?
C1 C2 H2B . . 109.5 ?
H2A C2 H2B . . 109.5 ?
C1 C2 H2C . . 109.5 ?
H2A C2 H2C . . 109.5 ?
H2B C2 H2C . . 109.5 ?
C1 C3 H3A . . 109.5 ?
C1 C3 H3B . . 109.5 ?
H3A C3 H3B . . 109.5 ?
C1 C3 H3C . . 109.5 ?
H3A C3 H3C . . 109.5 ?
H3B C3 H3C . . 109.5 ?
N1 C4 C5 . . 123.1(3) y
N1 C4 C1 . . 114.2(3) y
C5 C4 C1 . . 122.6(3) y
C4 C5 C6 . . 117.0(4) y
C4 C5 H5A . . 108.1 ?
C6 C5 H5A . . 108.1 ?
C4 C5 H5B . . 108.1 ?
C6 C5 H5B . . 108.1 ?
H5A C5 H5B . . 107.3 ?
O2 C6 C7 . . 110.4(6) y
O2 C6 C5 . . 111.8(4) y
C7 C6 C5 . . 111.7(5) y
O2 C6 C8 . . 105.1(5) y
C7 C6 C8 . . 111.6(6) y
C5 C6 C8 . . 106.1(6) y
C6 C7 H7A . . 109.5 ?
C6 C7 H7B . . 109.5 ?
H7A C7 H7B . . 109.5 ?
C6 C7 H7C . . 109.5 ?
H7A C7 H7C . . 109.5 ?
H7B C7 H7C . . 109.5 ?
C6 C8 H8A . . 109.5 ?
C6 C8 H8B . . 109.5 ?
H8A C8 H8B . . 109.5 ?
C6 C8 H8C . . 109.5 ?
H8A C8 H8C . . 109.5 ?
H8B C8 H8C . . 109.5 ?
O4 C9 C12 . . 110.4(3) y
O4 C9 C11 . . 107.7(3) y
C12 C9 C11 . . 108.9(3) y
O4 C9 C10 . . 107.8(3) y
C12 C9 C10 . . 110.5(3) y
C11 C9 C10 . . 111.5(4) y
C9 C10 H10A . . 109.5 ?
C9 C10 H10B . . 109.5 ?
H10A C10 H10B . . 109.5 ?
C9 C10 H10C . . 109.5 ?
H10A C10 H10C . . 109.5 ?
H10B C10 H10C . . 109.5 ?
C9 C11 H11A . . 109.5 ?
C9 C11 H11B . . 109.5 ?
H11A C11 H11B . . 109.5 ?
C9 C11 H11C . . 109.5 ?
H11A C11 H11C . . 109.5 ?
H11B C11 H11C . . 109.5 ?
N2 C12 C13 . . 125.6(3) y
N2 C12 C9 . . 112.8(3) y
C13 C12 C9 . . 121.6(3) y
C12 C13 C14 . . 118.6(4) y
C12 C13 H13A . . 107.7 ?
C14 C13 H13A . . 107.7 ?
C12 C13 H13B . . 107.7 ?
C14 C13 H13B . . 107.7 ?
H13A C13 H13B . . 107.1 ?
O5 C14 C16 . . 111.5(5) y
O5 C14 C15 . . 104.6(4) y
C16 C14 C15 . . 109.7(5) y
O5 C14 C13 . . 109.1(4) y
C16 C14 C13 . . 111.7(4) y
C15 C14 C13 . . 109.9(4) y
C14 C15 H15A . . 109.5 ?
C14 C15 H15B . . 109.5 ?
H15A C15 H15B . . 109.5 ?
C14 C15 H15C . . 109.5 ?
H15A C15 H15C . . 109.5 ?
H15B C15 H15C . . 109.5 ?
C14 C16 H16A . . 109.5 ?
C14 C16 H16B . . 109.5 ?
H16A C16 H16B . . 109.5 ?
C14 C16 H16C . . 109.5 ?
H16A C16 H16C . . 109.5 ?
H16B C16 H16C . . 109.5 ?
O7 C17 C19 . . 107.6(3) y
O7 C17 C20 . . 109.1(3) y
C19 C17 C20 . . 108.2(3) y
O7 C17 C18 . . 108.4(3) y
C19 C17 C18 . . 112.5(3) y
C20 C17 C18 . . 110.9(3) y
C17 C18 H18A . . 109.5 ?
C17 C18 H18B . . 109.5 ?
H18A C18 H18B . . 109.5 ?
C17 C18 H18C . . 109.5 ?
H18A C18 H18C . . 109.5 ?
H18B C18 H18C . . 109.5 ?
C17 C19 H19A . . 109.5 ?
C17 C19 H19B . . 109.5 ?
H19A C19 H19B . . 109.5 ?
C17 C19 H19C . . 109.5 ?
H19A C19 H19C . . 109.5 ?
H19B C19 H19C . . 109.5 ?
N3 C20 C21 . . 125.2(3) y
N3 C20 C17 . . 113.6(3) y
C21 C20 C17 . . 121.1(3) y
C20 C21 C22 . . 117.3(3) y
C20 C21 H21A . . 108.0 ?
C22 C21 H21A . . 108.0 ?
C20 C21 H21B . . 108.0 ?
C22 C21 H21B . . 108.0 ?
H21A C21 H21B . . 107.2 ?
O8 C22 C24 . . 109.6(4) y
O8 C22 C23 . . 104.9(3) y
C24 C22 C23 . . 111.0(4) y
O8 C22 C21 . . 110.4(4) y
C24 C22 C21 . . 113.0(3) y
C23 C22 C21 . . 107.6(4) y
C22 C23 H23A . . 109.5 ?
C22 C23 H23B . . 109.5 ?
H23A C23 H23B . . 109.5 ?
C22 C23 H23C . . 109.5 ?
H23A C23 H23C . . 109.5 ?
H23B C23 H23C . . 109.5 ?
C22 C24 H24A . . 109.5 ?
C22 C24 H24B . . 109.5 ?
H24A C24 H24B . . 109.5 ?
C22 C24 H24C . . 109.5 ?
H24A C24 H24C . . 109.5 ?
H24B C24 H24C . . 109.5 ?
O10 C25 C28 . . 108.7(3) y
O10 C25 C26 . . 108.5(3) y
C28 C25 C26 . . 111.1(3) y
O10 C25 C27 . . 107.1(3) y
C28 C25 C27 . . 110.0(3) y
C26 C25 C27 . . 111.3(3) y
C25 C26 H26A . . 109.5 ?
C25 C26 H26B . . 109.5 ?
H26A C26 H26B . . 109.5 ?
C25 C26 H26C . . 109.5 ?
H26A C26 H26C . . 109.5 ?
H26B C26 H26C . . 109.5 ?
C25 C27 H27A . . 109.5 ?
C25 C27 H27B . . 109.5 ?
H27A C27 H27B . . 109.5 ?
C25 C27 H27C . . 109.5 ?
H27A C27 H27C . . 109.5 ?
H27B C27 H27C . . 109.5 ?
N4 C28 C29 . . 121.9(3) y
N4 C28 C25 . . 112.8(3) y
C29 C28 C25 . . 124.9(3) y
C28 C29 C30 . . 117.4(3) y
C28 C29 H29A . . 108.0 ?
C30 C29 H29A . . 108.0 ?
C28 C29 H29B . . 108.0 ?
C30 C29 H29B . . 108.0 ?
H29A C29 H29B . . 107.2 ?
O11 C30 C31 . . 103.7(4) y
O11 C30 C32 . . 108.3(4) y
C31 C30 C32 . . 112.4(4) y
O11 C30 C29 . . 110.6(3) y
C31 C30 C29 . . 114.1(4) y
C32 C30 C29 . . 107.5(4) y
C30 C31 H31A . . 109.5 ?
C30 C31 H31B . . 109.5 ?
H31A C31 H31B . . 109.5 ?
C30 C31 H31C . . 109.5 ?
H31A C31 H31C . . 109.5 ?
H31B C31 H31C . . 109.5 ?
C30 C32 H32A . . 109.5 ?
C30 C32 H32B . . 109.5 ?
H32A C32 H32B . . 109.5 ?
C30 C32 H32C . . 109.5 ?
H32A C32 H32C . . 109.5 ?
H32B C32 H32C . . 109.5 ?
O13 C33 C36 . . 110.0(3) y
O13 C33 C35 . . 107.0(3) y
C36 C33 C35 . . 109.4(3) y
O13 C33 C34 . . 107.7(3) y
C36 C33 C34 . . 109.9(3) y
C35 C33 C34 . . 112.8(3) y
C33 C34 H34A . . 109.5 ?
C33 C34 H34B . . 109.5 ?
H34A C34 H34B . . 109.5 ?
C33 C34 H34C . . 109.5 ?
H34A C34 H34C . . 109.5 ?
H34B C34 H34C . . 109.5 ?
C33 C35 H35A . . 109.5 ?
C33 C35 H35B . . 109.5 ?
H35A C35 H35B . . 109.5 ?
C33 C35 H35C . . 109.5 ?
H35A C35 H35C . . 109.5 ?
H35B C35 H35C . . 109.5 ?
N5 C36 C37 . . 125.5(3) y
N5 C36 C33 . . 113.1(3) y
C37 C36 C33 . . 121.4(3) y
C36 C37 C38 . . 119.9(3) y
C36 C37 H37A . . 107.4 ?
C38 C37 H37A . . 107.4 ?
C36 C37 H37B . . 107.4 ?
C38 C37 H37B . . 107.4 ?
H37A C37 H37B . . 106.9 ?
O14 C38 C39 . . 109.1(4) y
O14 C38 C40 . . 104.7(3) y
C39 C38 C40 . . 110.7(4) y
O14 C38 C37 . . 110.7(3) y
C39 C38 C37 . . 111.8(3) y
C40 C38 C37 . . 109.6(4) y
C38 C39 H39A . . 109.5 ?
C38 C39 H39B . . 109.5 ?
H39A C39 H39B . . 109.5 ?
C38 C39 H39C . . 109.5 ?
H39A C39 H39C . . 109.5 ?
H39B C39 H39C . . 109.5 ?
C38 C40 H40A . . 109.5 ?
C38 C40 H40B . . 109.5 ?
H40A C40 H40B . . 109.5 ?
C38 C40 H40C . . 109.5 ?
H40A C40 H40C . . 109.5 ?
H40B C40 H40C . . 109.5 ?
O16 C41 C42 . . 108.9(3) y
O16 C41 C44 . . 109.3(3) y
C42 C41 C44 . . 110.9(3) y
O16 C41 C43 . . 107.3(3) y
C42 C41 C43 . . 111.3(3) y
C44 C41 C43 . . 109.1(3) y
C41 C42 H42A . . 109.5 ?
C41 C42 H42B . . 109.5 ?
H42A C42 H42B . . 109.5 ?
C41 C42 H42C . . 109.5 ?
H42A C42 H42C . . 109.5 ?
H42B C42 H42C . . 109.5 ?
C41 C43 H43A . . 109.5 ?
C41 C43 H43B . . 109.5 ?
H43A C43 H43B . . 109.5 ?
C41 C43 H43C . . 109.5 ?
H43A C43 H43C . . 109.5 ?
H43B C43 H43C . . 109.5 ?
N6 C44 C45 . . 124.7(3) y
N6 C44 C41 . . 113.3(3) y
C45 C44 C41 . . 121.7(3) y
C44 C45 C46 . . 118.6(3) y
C44 C45 H45A . . 107.7 ?
C46 C45 H45A . . 107.7 ?
C44 C45 H45B . . 107.7 ?
C46 C45 H45B . . 107.7 ?
H45A C45 H45B . . 107.1 ?
O17 C46 C47 . . 108.0(4) y
O17 C46 C48 . . 105.3(3) y
C47 C46 C48 . . 111.9(4) y
O17 C46 C45 . . 110.7(3) y
C47 C46 C45 . . 112.1(3) y
C48 C46 C45 . . 108.6(4) y
C46 C47 H47A . . 109.5 ?
C46 C47 H47B . . 109.5 ?
H47A C47 H47B . . 109.5 ?
C46 C47 H47C . . 109.5 ?
H47A C47 H47C . . 109.5 ?
H47B C47 H47C . . 109.5 ?
C46 C48 H48A . . 109.5 ?
C46 C48 H48B . . 109.5 ?
H48A C48 H48B . . 109.5 ?
C46 C48 H48C . . 109.5 ?
H48A C48 H48C . . 109.5 ?
H48B C48 H48C . . 109.5 ?

loop_
_geom_bond_atom_site_label_1
_geom_bond_atom_site_label_2
_geom_bond_site_symmetry_2
_geom_bond_distance
_geom_bond_publ_flag
Mn1 O1 . 1.842(2) y
Mn1 O4 . 1.847(2) y
Mn1 O7 . 1.852(2) y
Mn1 N3 . 1.973(3) y
Mn1 N2 . 1.977(3) y
Mn1 N1 . 1.979(3) y
Mn1 Na1 . 2.9287(4) y
Mn2 O12 . 1.929(2) y
Mn2 O6 . 1.964(2) y
Mn2 O9 . 1.982(2) y
Mn2 O15 . 1.991(2) y
Mn2 O18 . 2.140(2) y
Mn2 O3 . 2.156(2) y
Mn3 O16 . 1.852(2) y
Mn3 O13 . 1.852(2) y
Mn3 O10 . 1.852(2) y
Mn3 N4 . 1.981(3) y
Mn3 N6 . 1.981(3) y
Mn3 N5 . 1.988(3) y
Mn3 Na2 . 2.9638(5) y
Na1 O4 . 2.393(2) y
Na1 O4 3_667 2.393(2) y
Na1 O7 3_667 2.426(2) y
Na1 O7 . 2.426(2) y
Na1 O1 . 2.503(2) y
Na1 O1 3_667 2.503(2) y
Na1 Mn1 3_667 2.9287(4) y
Na2 O16 3_566 2.452(2) y
Na2 O16 . 2.452(2) y
Na2 O13 . 2.471(2) y
Na2 O13 3_566 2.471(2) y
Na2 O10 3_566 2.507(2) y
Na2 O10 . 2.507(2) y
Na2 Mn3 3_566 2.9638(5) y
N1 C4 . 1.270(4) y
N1 O3 . 1.347(3) y
N2 C12 . 1.286(4) y
N2 O6 . 1.363(3) y
N3 C20 . 1.270(4) y
N3 O9 . 1.372(3) y
N4 C28 . 1.280(4) y
N4 O12 . 1.361(3) y
N5 C36 . 1.283(4) y
N5 O15 . 1.368(3) y
N6 C44 . 1.274(4) y
N6 O18 . 1.355(3) y
O1 C1 . 1.425(4) y
O2 C6 . 1.441(6) y
O2 H2 . 0.8400 ?
O4 C9 . 1.428(4) y
O5 C14 . 1.441(5) y
O5 H5 . 0.8400 ?
O7 C17 . 1.422(4) y
O8 C22 . 1.442(5) y
O8 H8 . 0.8400 ?
O10 C25 . 1.429(4) y
O11 C30 . 1.435(4) y
O11 H11 . 0.8400 ?
O13 C33 . 1.421(4) y
O14 C38 . 1.438(5) y
O14 H14 . 0.8400 ?
O16 C41 . 1.420(4) y
O17 C46 . 1.445(5) y
O17 H17 . 0.8400 ?
C1 C4 . 1.518(5) y
C1 C3 . 1.524(4) y
C1 C2 . 1.537(5) y
C2 H2a . 0.9800 ?
C2 H2b . 0.9800 ?
C2 H2c . 0.9800 ?
C3 H3a . 0.9800 ?
C3 H3b . 0.9800 ?
C3 H3c . 0.9800 ?
C4 C5 . 1.505(5) y
C5 C6 . 1.537(7) y
C5 H5a . 0.9900 ?
C5 H5b . 0.9900 ?
C6 C7 . 1.478(8) y
C6 C8 . 1.544(8) y
C7 H7a . 0.9800 ?
C7 H7b . 0.9800 ?
C7 H7c . 0.9800 ?
C8 H8a . 0.9800 ?
C8 H8b . 0.9800 ?
C8 H8c . 0.9800 ?
C9 C12 . 1.509(4) y
C9 C11 . 1.520(5) y
C9 C10 . 1.532(5) y
C10 H10a . 0.9800 ?
C10 H10b . 0.9800 ?
C10 H10c . 0.9800 ?
C11 H11a . 0.9800 ?
C11 H11b . 0.9800 ?
C11 H11c . 0.9800 ?
C12 C13 . 1.497(5) y
C13 C14 . 1.532(6) y
C13 H13a . 0.9900 ?
C13 H13b . 0.9900 ?
C14 C16 . 1.487(7) y
C14 C15 . 1.505(6) y
C15 H15a . 0.9800 ?
C15 H15b . 0.9800 ?
C15 H15c . 0.9800 ?
C16 H16a . 0.9800 ?
C16 H16b . 0.9800 ?
C16 H16c . 0.9800 ?
C17 C19 . 1.521(5) y
C17 C20 . 1.521(4) y
C17 C18 . 1.532(5) y
C18 H18a . 0.9800 ?
C18 H18b . 0.9800 ?
C18 H18c . 0.9800 ?
C19 H19a . 0.9800 ?
C19 H19b . 0.9800 ?
C19 H19c . 0.9800 ?
C20 C21 . 1.498(4) y
C21 C22 . 1.543(6) y
C21 H21a . 0.9900 ?
C21 H21b . 0.9900 ?
C22 C24 . 1.510(7) y
C22 C23 . 1.527(6) y
C23 H23a . 0.9800 ?
C23 H23b . 0.9800 ?
C23 H23c . 0.9800 ?
C24 H24a . 0.9800 ?
C24 H24b . 0.9800 ?
C24 H24c . 0.9800 ?
C25 C28 . 1.523(4) y
C25 C26 . 1.533(4) y
C25 C27 . 1.534(5) y
C26 H26a . 0.9800 ?
C26 H26b . 0.9800 ?
C26 H26c . 0.9800 ?
C27 H27a . 0.9800 ?
C27 H27b . 0.9800 ?
C27 H27c . 0.9800 ?
C28 C29 . 1.505(5) y
C29 C30 . 1.564(5) y
C29 H29a . 0.9900 ?
C29 H29b . 0.9900 ?
C30 C31 . 1.478(6) y
C30 C32 . 1.533(6) y
C31 H31a . 0.9800 ?
C31 H31b . 0.9800 ?
C31 H31c . 0.9800 ?
C32 H32a . 0.9800 ?
C32 H32b . 0.9800 ?
C32 H32c . 0.9800 ?
C33 C36 . 1.511(4) y
C33 C35 . 1.525(5) y
C33 C34 . 1.530(5) y
C34 H34a . 0.9800 ?
C34 H34b . 0.9800 ?
C34 H34c . 0.9800 ?
C35 H35a . 0.9800 ?
C35 H35b . 0.9800 ?
C35 H35c . 0.9800 ?
C36 C37 . 1.507(4) y
C37 C38 . 1.536(6) y
C37 H37a . 0.9900 ?
C37 H37b . 0.9900 ?
C38 C39 . 1.512(6) y
C38 C40 . 1.518(5) y
C39 H39a . 0.9800 ?
C39 H39b . 0.9800 ?
C39 H39c . 0.9800 ?
C40 H40a . 0.9800 ?
C40 H40b . 0.9800 ?
C40 H40c . 0.9800 ?
C41 C42 . 1.514(5) y
C41 C44 . 1.526(4) y
C41 C43 . 1.529(5) y
C42 H42a . 0.9800 ?
C42 H42b . 0.9800 ?
C42 H42c . 0.9800 ?
C43 H43a . 0.9800 ?
C43 H43b . 0.9800 ?
C43 H43c . 0.9800 ?
C44 C45 . 1.504(5) y
C45 C46 . 1.536(5) y
C45 H45a . 0.9900 ?
C45 H45b . 0.9900 ?
C46 C47 . 1.509(6) y
C46 C48 . 1.520(6) y
C47 H47a . 0.9800 ?
C47 H47b . 0.9800 ?
C47 H47c . 0.9800 ?
C48 H48a . 0.9800 ?
C48 H48b . 0.9800 ?
C48 H48c . 0.9800 ?

loop_
_geom_torsion_atom_site_label_1
_geom_torsion_atom_site_label_2
_geom_torsion_atom_site_label_3
_geom_torsion_atom_site_label_4
_geom_torsion_site_symmetry_1
_geom_torsion_site_symmetry_4
_geom_torsion
_geom_torsion_publ_flag
O1 MN1 NA1 O4 . . 120.02(12) y
O7 MN1 NA1 O4 . . -122.21(12) y
N3 MN1 NA1 O4 . . -164.11(13) y
N2 MN1 NA1 O4 . . -46.72(13) y
N1 MN1 NA1 O4 . . 71.58(14) y
O1 MN1 NA1 O4 . 3_667 -59.98(12) y
O4 MN1 NA1 O4 . 3_667 180.0 y
O7 MN1 NA1 O4 . 3_667 57.79(12) y
N3 MN1 NA1 O4 . 3_667 15.89(13) y
N2 MN1 NA1 O4 . 3_667 133.28(13) y
N1 MN1 NA1 O4 . 3_667 -108.42(14) y
O1 MN1 NA1 O7 . 3_667 62.23(12) y
O4 MN1 NA1 O7 . 3_667 -57.79(12) y
O7 MN1 NA1 O7 . 3_667 180.0 y
N3 MN1 NA1 O7 . 3_667 138.10(13) y
N2 MN1 NA1 O7 . 3_667 -104.51(13) y
N1 MN1 NA1 O7 . 3_667 13.79(13) y
O1 MN1 NA1 O7 . . -117.77(12) y
O4 MN1 NA1 O7 . . 122.21(12) y
N3 MN1 NA1 O7 . . -41.90(13) y
N2 MN1 NA1 O7 . . 75.49(13) y
N1 MN1 NA1 O7 . . -166.21(13) y
O4 MN1 NA1 O1 . . -120.02(12) y
O7 MN1 NA1 O1 . . 117.77(12) y
N3 MN1 NA1 O1 . . 75.87(13) y
N2 MN1 NA1 O1 . . -166.74(13) y
N1 MN1 NA1 O1 . . -48.44(13) y
O1 MN1 NA1 O1 . 3_667 180.0 y
O4 MN1 NA1 O1 . 3_667 59.98(12) y
O7 MN1 NA1 O1 . 3_667 -62.23(12) y
N3 MN1 NA1 O1 . 3_667 -104.13(13) y
N2 MN1 NA1 O1 . 3_667 13.26(13) y
N1 MN1 NA1 O1 . 3_667 131.56(13) y
O16 MN3 NA2 O16 . 3_566 180.0 y
O13 MN3 NA2 O16 . 3_566 59.26(12) y
O10 MN3 NA2 O16 . 3_566 -60.70(12) y
N4 MN3 NA2 O16 . 3_566 -104.52(13) y
N6 MN3 NA2 O16 . 3_566 134.28(13) y
N5 MN3 NA2 O16 . 3_566 14.28(14) y
O13 MN3 NA2 O16 . . -120.74(12) y
O10 MN3 NA2 O16 . . 119.31(12) y
N4 MN3 NA2 O16 . . 75.48(13) y
N6 MN3 NA2 O16 . . -45.72(13) y
N5 MN3 NA2 O16 . . -165.72(14) y
O16 MN3 NA2 O13 . . 120.74(12) y
O10 MN3 NA2 O13 . . -119.95(12) y
N4 MN3 NA2 O13 . . -163.78(14) y
N6 MN3 NA2 O13 . . 75.02(13) y
N5 MN3 NA2 O13 . . -44.98(13) y
O16 MN3 NA2 O13 . 3_566 -59.26(12) y
O13 MN3 NA2 O13 . 3_566 180.0 y
O10 MN3 NA2 O13 . 3_566 60.05(12) y
N4 MN3 NA2 O13 . 3_566 16.22(14) y
N6 MN3 NA2 O13 . 3_566 -104.98(13) y
N5 MN3 NA2 O13 . 3_566 135.02(13) y
O16 MN3 NA2 O10 . 3_566 60.70(12) y
O13 MN3 NA2 O10 . 3_566 -60.05(12) y
O10 MN3 NA2 O10 . 3_566 180.0 y
N4 MN3 NA2 O10 . 3_566 136.18(13) y
N6 MN3 NA2 O10 . 3_566 14.98(13) y
N5 MN3 NA2 O10 . 3_566 -105.03(13) y
O16 MN3 NA2 O10 . . -119.31(12) y
O13 MN3 NA2 O10 . . 119.95(12) y
N4 MN3 NA2 O10 . . -43.83(13) y
N6 MN3 NA2 O10 . . -165.02(13) y
N5 MN3 NA2 O10 . . 74.97(13) y
O1 MN1 N1 C4 . . -8.9(3) y
O4 MN1 N1 C4 . . 82.4(3) y
O7 MN1 N1 C4 . . -65.6(6) y
N3 MN1 N1 C4 . . -108.0(3) y
N2 MN1 N1 C4 . . 164.1(3) y
NA1 MN1 N1 C4 . . 31.0(3) y
O1 MN1 N1 O3 . . 170.4(2) y
O4 MN1 N1 O3 . . -98.3(2) y
O7 MN1 N1 O3 . . 113.7(5) y
N3 MN1 N1 O3 . . 71.3(2) y
N2 MN1 N1 O3 . . -16.6(2) y
NA1 MN1 N1 O3 . . -149.70(18) y
O1 MN1 N2 C12 . . -69.3(6) y
O4 MN1 N2 C12 . . -9.6(3) y
O7 MN1 N2 C12 . . 81.2(3) y
N3 MN1 N2 C12 . . 162.4(3) y
N1 MN1 N2 C12 . . -107.6(3) y
NA1 MN1 N2 C12 . . 27.3(3) y
O1 MN1 N2 O6 . . 114.2(5) y
O4 MN1 N2 O6 . . 174.0(2) y
O7 MN1 N2 O6 . . -95.3(2) y
N3 MN1 N2 O6 . . -14.1(2) y
N1 MN1 N2 O6 . . 75.9(2) y
NA1 MN1 N2 O6 . . -149.20(18) y
O1 MN1 N3 C20 . . 83.4(3) y
O4 MN1 N3 C20 . . -67.4(6) y
O7 MN1 N3 C20 . . -7.0(3) y
N2 MN1 N3 C20 . . -105.6(3) y
N1 MN1 N3 C20 . . 165.3(3) y
NA1 MN1 N3 C20 . . 26.9(3) y
O1 MN1 N3 O9 . . -98.7(2) y
O4 MN1 N3 O9 . . 110.6(5) y
O7 MN1 N3 O9 . . 171.0(2) y
N2 MN1 N3 O9 . . 72.4(2) y
N1 MN1 N3 O9 . . -16.7(2) y
NA1 MN1 N3 O9 . . -155.11(17) y
O16 MN3 N4 C28 . . 82.7(3) y
O13 MN3 N4 C28 . . -71.7(5) y
O10 MN3 N4 C28 . . -7.7(2) y
N6 MN3 N4 C28 . . 164.0(3) y
N5 MN3 N4 C28 . . -106.2(3) y
NA2 MN3 N4 C28 . . 28.4(3) y
O16 MN3 N4 O12 . . -100.6(2) y
O13 MN3 N4 O12 . . 105.1(5) y
O10 MN3 N4 O12 . . 169.0(2) y
N6 MN3 N4 O12 . . -19.3(2) y
N5 MN3 N4 O12 . . 70.5(2) y
NA2 MN3 N4 O12 . . -154.84(17) y
O16 MN3 N5 C36 . . -64.4(6) y
O13 MN3 N5 C36 . . -8.0(3) y
O10 MN3 N5 C36 . . 83.6(3) y
N4 MN3 N5 C36 . . 164.2(3) y
N6 MN3 N5 C36 . . -106.4(3) y
NA2 MN3 N5 C36 . . 28.4(3) y
O16 MN3 N5 O15 . . 117.5(5) y
O13 MN3 N5 O15 . . 173.9(2) y
O10 MN3 N5 O15 . . -94.5(2) y
N4 MN3 N5 O15 . . -13.9(2) y
N6 MN3 N5 O15 . . 75.5(2) y
NA2 MN3 N5 O15 . . -149.69(18) y
O16 MN3 N6 C44 . . -3.9(3) y
O13 MN3 N6 C44 . . 87.0(3) y
O10 MN3 N6 C44 . . -63.8(6) y
N4 MN3 N6 C44 . . -104.3(3) y
N5 MN3 N6 C44 . . 168.2(3) y
NA2 MN3 N6 C44 . . 32.8(3) y
O16 MN3 N6 O18 . . 173.5(2) y
O13 MN3 N6 O18 . . -95.6(2) y
O10 MN3 N6 O18 . . 113.5(5) y
N4 MN3 N6 O18 . . 73.0(2) y
N5 MN3 N6 O18 . . -14.5(2) y
NA2 MN3 N6 O18 . . -149.85(18) y
O4 MN1 O1 C1 . . -85.8(2) y
O7 MN1 O1 C1 . . -177.8(2) y
N3 MN1 O1 C1 . . 100.4(2) y
N2 MN1 O1 C1 . . -26.9(6) y
N1 MN1 O1 C1 . . 11.8(2) y
NA1 MN1 O1 C1 . . -130.8(2) y
O4 MN1 O1 NA1 . . 44.97(8) y
O7 MN1 O1 NA1 . . -46.95(8) y
N3 MN1 O1 NA1 . . -128.75(9) y
N2 MN1 O1 NA1 . . 103.9(5) y
N1 MN1 O1 NA1 . . 142.58(9) y
O4 NA1 O1 C1 . . 83.0(2) y
O4 NA1 O1 C1 3_667 . -97.0(2) y
O7 NA1 O1 C1 3_667 . -22.3(3) y
O7 NA1 O1 C1 . . 157.7(3) y
MN1 NA1 O1 C1 3_667 . -60.3(3) y
MN1 NA1 O1 C1 . . 119.7(3) y
O4 NA1 O1 MN1 . . -36.69(8) y
O4 NA1 O1 MN1 3_667 . 143.31(8) y
O7 NA1 O1 MN1 3_667 . -142.02(8) y
O7 NA1 O1 MN1 . . 37.98(8) y
MN1 NA1 O1 MN1 3_667 . 180.0 y
C4 N1 O3 MN2 . . 134.6(3) y
MN1 N1 O3 MN2 . . -44.7(3) y
O12 MN2 O3 N1 . . -106.5(2) y
O6 MN2 O3 N1 . . 69.8(2) y
O9 MN2 O3 N1 . . -23.62(19) y
O15 MN2 O3 N1 . . 161.8(2) y
O1 MN1 O4 C9 . . -179.5(2) y
O7 MN1 O4 C9 . . -87.8(2) y
N3 MN1 O4 C9 . . -28.4(6) y
N2 MN1 O4 C9 . . 10.2(2) y
N1 MN1 O4 C9 . . 98.2(2) y
NA1 MN1 O4 C9 . . -132.2(2) y
O1 MN1 O4 NA1 . . -47.36(9) y
O7 MN1 O4 NA1 . . 44.34(9) y
N3 MN1 O4 NA1 . . 103.8(5) y
N2 MN1 O4 NA1 . . 142.40(10) y
N1 MN1 O4 NA1 . . -129.62(9) y
O4 NA1 O4 C9 3_667 . -87(16) y
O7 NA1 O4 C9 3_667 . -93.6(2) y
O7 NA1 O4 C9 . . 86.4(2) y
O1 NA1 O4 C9 . . 158.2(3) y
O1 NA1 O4 C9 3_667 . -21.8(3) y
MN1 NA1 O4 C9 3_667 . -58.2(3) y
MN1 NA1 O4 C9 . . 121.8(3) y
O7 NA1 O4 MN1 3_667 . 144.58(8) y
O7 NA1 O4 MN1 . . -35.42(8) y
O1 NA1 O4 MN1 . . 36.37(8) y
O1 NA1 O4 MN1 3_667 . -143.63(8) y
MN1 NA1 O4 MN1 3_667 . 180.0 y
C12 N2 O6 MN2 . . 134.9(3) y
MN1 N2 O6 MN2 . . -48.8(3) y
O9 MN2 O6 N2 . . 69.7(2) y
O15 MN2 O6 N2 . . -102.8(2) y
O18 MN2 O6 N2 . . 165.4(2) y
O3 MN2 O6 N2 . . -19.8(2) y
O1 MN1 O7 C17 . . -91.1(2) y
O4 MN1 O7 C17 . . 176.5(2) y
N3 MN1 O7 C17 . . 7.7(2) y
N2 MN1 O7 C17 . . 94.4(2) y
N1 MN1 O7 C17 . . -35.2(6) y
NA1 MN1 O7 C17 . . -139.9(2) y
O1 MN1 O7 NA1 . . 48.71(8) y
O4 MN1 O7 NA1 . . -43.66(9) y
N3 MN1 O7 NA1 . . 147.58(10) y
N2 MN1 O7 NA1 . . -125.75(9) y
N1 MN1 O7 NA1 . . 104.6(5) y
O4 NA1 O7 C17 . . 160.8(3) y
O4 NA1 O7 C17 3_667 . -19.2(3) y
O7 NA1 O7 C17 3_667 . -151(6) y
O1 NA1 O7 C17 . . 87.9(3) y
O1 NA1 O7 C17 3_667 . -92.1(3) y
MN1 NA1 O7 C17 3_667 . -54.6(3) y
MN1 NA1 O7 C17 . . 125.4(3) y
O4 NA1 O7 MN1 . . 35.37(8) y
O4 NA1 O7 MN1 3_667 . -144.63(8) y
O1 NA1 O7 MN1 . . -37.58(7) y
O1 NA1 O7 MN1 3_667 . 142.42(7) y
MN1 NA1 O7 MN1 3_667 . 180.0 y
C20 N3 O9 MN2 . . 127.3(3) y
MN1 N3 O9 MN2 . . -50.6(3) y
O12 MN2 O9 N3 . . 169.3(2) y
O6 MN2 O9 N3 . . -18.3(2) y
O18 MN2 O9 N3 . . -99.89(19) y
O3 MN2 O9 N3 . . 73.00(19) y
O16 MN3 O10 C25 . . -86.8(2) y
O13 MN3 O10 C25 . . -179.0(2) y
N4 MN3 O10 C25 . . 13.2(2) y
N6 MN3 O10 C25 . . -27.9(6) y
N5 MN3 O10 C25 . . 99.4(2) y
NA2 MN3 O10 C25 . . -132.9(2) y
O16 MN3 O10 NA2 . . 46.06(9) y
O13 MN3 O10 NA2 . . -46.12(8) y
N4 MN3 O10 NA2 . . 146.12(9) y
N6 MN3 O10 NA2 . . 105.0(5) y
N5 MN3 O10 NA2 . . -127.73(9) y
O16 NA2 O10 C25 3_566 . -95.2(2) y
O16 NA2 O10 C25 . . 84.8(2) y
O13 NA2 O10 C25 . . 158.1(3) y
O13 NA2 O10 C25 3_566 . -21.9(3) y
O10 NA2 O10 C25 3_566 . -128(3) y
MN3 NA2 O10 C25 . . 121.6(3) y
MN3 NA2 O10 C25 3_566 . -58.4(3) y
O16 NA2 O10 MN3 3_566 . 143.16(8) y
O16 NA2 O10 MN3 . . -36.84(8) y
O13 NA2 O10 MN3 . . 36.47(8) y
O13 NA2 O10 MN3 3_566 . -143.53(8) y
MN3 NA2 O10 MN3 3_566 . 180.0 y
C28 N4 O12 MN2 . . 129.6(3) y
MN3 N4 O12 MN2 . . -47.1(3) y
O9 MN2 O12 N4 . . 166.4(2) y
O15 MN2 O12 N4 . . -21.8(2) y
O18 MN2 O12 N4 . . 70.3(2) y
O3 MN2 O12 N4 . . -105.0(2) y
O16 MN3 O13 C33 . . 179.9(2) y
O10 MN3 O13 C33 . . -88.0(2) y
N4 MN3 O13 C33 . . -25.3(6) y
N6 MN3 O13 C33 . . 98.2(2) y
N5 MN3 O13 C33 . . 9.7(2) y
NA2 MN3 O13 C33 . . -134.9(2) y
O16 MN3 O13 NA2 . . -45.21(8) y
O10 MN3 O13 NA2 . . 46.90(8) y
N4 MN3 O13 NA2 . . 109.6(4) y
N6 MN3 O13 NA2 . . -126.97(9) y
N5 MN3 O13 NA2 . . 144.56(10) y
O16 NA2 O13 C33 3_566 . -20.9(3) y
O16 NA2 O13 C33 . . 159.1(3) y
O10 NA2 O13 C33 3_566 . -93.3(3) y
O10 NA2 O13 C33 . . 86.7(3) y
MN3 NA2 O13 C33 . . 123.1(3) y
MN3 NA2 O13 C33 3_566 . -56.9(3) y
O16 NA2 O13 MN3 3_566 . -143.97(8) y
O16 NA2 O13 MN3 . . 36.03(8) y
O10 NA2 O13 MN3 3_566 . 143.60(8) y
O10 NA2 O13 MN3 . . -36.40(8) y
MN3 NA2 O13 MN3 3_566 . 180.0 y
C36 N5 O15 MN2 . . 133.2(3) y
MN3 N5 O15 MN2 . . -48.7(3) y
O12 MN2 O15 N5 . . 71.54(19) y
O6 MN2 O15 N5 . . -101.42(19) y
O18 MN2 O15 N5 . . -20.10(19) y
O3 MN2 O15 N5 . . 167.5(2) y
O13 MN3 O16 C41 . . -92.2(2) y
O10 MN3 O16 C41 . . 174.9(2) y
N4 MN3 O16 C41 . . 93.6(2) y
N6 MN3 O16 C41 . . 5.8(2) y
N5 MN3 O16 C41 . . -36.8(6) y
NA2 MN3 O16 C41 . . -137.8(2) y
O13 MN3 O16 NA2 . . 45.61(9) y
O10 MN3 O16 NA2 . . -47.26(9) y
N4 MN3 O16 NA2 . . -128.53(9) y
N6 MN3 O16 NA2 . . 143.67(10) y
N5 MN3 O16 NA2 . . 101.0(5) y
O13 NA2 O16 C41 . . 89.4(3) y
O13 NA2 O16 C41 3_566 . -90.6(3) y
O10 NA2 O16 C41 3_566 . -17.8(3) y
O10 NA2 O16 C41 . . 162.2(3) y
MN3 NA2 O16 C41 . . 125.4(3) y
MN3 NA2 O16 C41 3_566 . -54.5(3) y
O13 NA2 O16 MN3 . . -36.01(8) y
O13 NA2 O16 MN3 3_566 . 143.99(8) y
O10 NA2 O16 MN3 3_566 . -143.25(7) y
O10 NA2 O16 MN3 . . 36.75(7) y
MN3 NA2 O16 MN3 3_566 . 180.0 y
C44 N6 O18 MN2 . . 129.7(3) y
MN3 N6 O18 MN2 . . -47.5(3) y
O12 MN2 O18 N6 . . -20.8(2) y
O6 MN2 O18 N6 . . 163.6(2) y
O9 MN2 O18 N6 . . -103.9(2) y
O15 MN2 O18 N6 . . 71.7(2) y
MN1 O1 C1 C4 . . -12.4(3) y
NA1 O1 C1 C4 . . -116.7(2) y
MN1 O1 C1 C3 . . 109.1(3) y
NA1 O1 C1 C3 . . 4.8(4) y
MN1 O1 C1 C2 . . -130.5(2) y
NA1 O1 C1 C2 . . 125.2(2) y
O3 N1 C4 C5 . . 0.4(6) y
MN1 N1 C4 C5 . . 179.7(3) y
O3 N1 C4 C1 . . -175.2(3) y
MN1 N1 C4 C1 . . 4.1(4) y
O1 C1 C4 N1 . . 4.8(4) y
C3 C1 C4 N1 . . -114.9(4) y
C2 C1 C4 N1 . . 121.5(3) y
O1 C1 C4 C5 . . -170.8(3) y
C3 C1 C4 C5 . . 69.5(5) y
C2 C1 C4 C5 . . -54.1(5) y
N1 C4 C5 C6 . . 65.6(5) y
C1 C4 C5 C6 . . -119.2(4) y
C4 C5 C6 O2 . . -71.4(6) y
C4 C5 C6 C7 . . 52.9(7) y
C4 C5 C6 C8 . . 174.6(4) y
MN1 O4 C9 C12 . . -9.6(4) y
NA1 O4 C9 C12 . . -117.9(3) y
MN1 O4 C9 C11 . . -128.4(3) y
NA1 O4 C9 C11 . . 123.3(3) y
MN1 O4 C9 C10 . . 111.2(3) y
NA1 O4 C9 C10 . . 2.9(4) y
O6 N2 C12 C13 . . 0.7(5) y
MN1 N2 C12 C13 . . -175.8(3) y
O6 N2 C12 C9 . . -177.0(3) y
MN1 N2 C12 C9 . . 6.4(4) y
O4 C9 C12 N2 . . 1.6(4) y
C11 C9 C12 N2 . . 119.7(4) y
C10 C9 C12 N2 . . -117.5(3) y
O4 C9 C12 C13 . . -176.2(3) y
C11 C9 C12 C13 . . -58.1(5) y
C10 C9 C12 C13 . . 64.6(5) y
N2 C12 C13 C14 . . 57.9(5) y
C9 C12 C13 C14 . . -124.5(4) y
C12 C13 C14 O5 . . -84.8(5) y
C12 C13 C14 C16 . . 39.0(5) y
C12 C13 C14 C15 . . 161.0(4) y
MN1 O7 C17 C19 . . -124.5(2) y
NA1 O7 C17 C19 . . 121.9(3) y
MN1 O7 C17 C20 . . -7.3(3) y
NA1 O7 C17 C20 . . -120.9(3) y
MN1 O7 C17 C18 . . 113.6(3) y
NA1 O7 C17 C18 . . 0.0(4) y
O9 N3 C20 C21 . . 2.4(5) y
MN1 N3 C20 C21 . . -179.6(3) y
O9 N3 C20 C17 . . -173.4(3) y
MN1 N3 C20 C17 . . 4.6(4) y
O7 C17 C20 N3 . . 1.5(4) y
C19 C17 C20 N3 . . 118.3(3) y
C18 C17 C20 N3 . . -117.9(4) y
O7 C17 C20 C21 . . -174.6(3) y
C19 C17 C20 C21 . . -57.7(4) y
C18 C17 C20 C21 . . 66.1(4) y
N3 C20 C21 C22 . . 59.3(5) y
C17 C20 C21 C22 . . -125.2(4) y
C20 C21 C22 O8 . . -85.2(4) y
C20 C21 C22 C24 . . 38.0(5) y
C20 C21 C22 C23 . . 160.9(4) y
MN3 O10 C25 C28 . . -15.8(3) y
NA2 O10 C25 C28 . . -122.9(2) y
MN3 O10 C25 C26 . . 105.1(3) y
NA2 O10 C25 C26 . . -2.0(4) y
MN3 O10 C25 C27 . . -134.7(2) y
NA2 O10 C25 C27 . . 118.2(3) y
O12 N4 C28 C29 . . -2.2(5) y
MN3 N4 C28 C29 . . 174.6(2) y
O12 N4 C28 C25 . . -175.9(3) y
MN3 N4 C28 C25 . . 0.9(4) y
O10 C25 C28 N4 . . 8.9(4) y
C26 C25 C28 N4 . . -110.4(3) y
C27 C25 C28 N4 . . 125.9(3) y
O10 C25 C28 C29 . . -164.5(3) y
C26 C25 C28 C29 . . 76.1(4) y
C27 C25 C28 C29 . . -47.5(4) y
N4 C28 C29 C30 . . 84.9(4) y
C25 C28 C29 C30 . . -102.2(4) y
C28 C29 C30 O11 . . 66.2(5) y
C28 C29 C30 C31 . . -50.3(5) y
C28 C29 C30 C32 . . -175.7(3) y
MN3 O13 C33 C36 . . -9.8(3) y
NA2 O13 C33 C36 . . -119.4(3) y
MN3 O13 C33 C35 . . -128.5(2) y
NA2 O13 C33 C35 . . 121.8(3) y
MN3 O13 C33 C34 . . 109.9(3) y
NA2 O13 C33 C34 . . 0.3(4) y
O15 N5 C36 C37 . . -0.6(5) y
MN3 N5 C36 C37 . . -178.7(3) y
O15 N5 C36 C33 . . -177.3(3) y
MN3 N5 C36 C33 . . 4.6(4) y
O13 C33 C36 N5 . . 2.9(4) y
C35 C33 C36 N5 . . 120.2(3) y
C34 C33 C36 N5 . . -115.5(3) y
O13 C33 C36 C37 . . -173.9(3) y
C35 C33 C36 C37 . . -56.7(4) y
C34 C33 C36 C37 . . 67.7(4) y
N5 C36 C37 C38 . . 55.4(5) y
C33 C36 C37 C38 . . -128.1(4) y
C36 C37 C38 O14 . . -82.4(4) y
C36 C37 C38 C39 . . 39.5(5) y
C36 C37 C38 C40 . . 162.6(3) y
MN3 O16 C41 C42 . . 114.7(3) y
NA2 O16 C41 C42 . . 1.7(4) y
MN3 O16 C41 C44 . . -6.6(4) y
NA2 O16 C41 C44 . . -119.6(3) y
MN3 O16 C41 C43 . . -124.7(2) y
NA2 O16 C41 C43 . . 122.3(3) y
O18 N6 C44 C45 . . -1.7(5) y
MN3 N6 C44 C45 . . 175.6(3) y
O18 N6 C44 C41 . . -176.2(3) y
MN3 N6 C44 C41 . . 1.2(4) y
O16 C41 C44 N6 . . 3.2(4) y
C42 C41 C44 N6 . . -116.8(4) y
C43 C41 C44 N6 . . 120.3(4) y
O16 C41 C44 C45 . . -171.4(3) y
C42 C41 C44 C45 . . 68.6(4) y
C43 C41 C44 C45 . . -54.3(5) y
N6 C44 C45 C46 . . 62.8(5) y
C41 C44 C45 C46 . . -123.3(4) y
C44 C45 C46 O17 . . -77.4(5) y
C44 C45 C46 C47 . . 43.2(5) y
C44 C45 C46 C48 . . 167.4(3) y

loop_
_platon_squeeze_void_nr
_platon_squeeze_void_average_x
_platon_squeeze_void_average_y
_platon_squeeze_void_average_z
_platon_squeeze_void_volume
_platon_squeeze_void_count_electrons
1 0.057 0.250 -0.300 682.3 129.8
2 -0.057 0.750 -0.098 682.5 128.2
3 0.450 -0.024 -0.010 15.3 0.4
4 0.551 0.024 0.010 16.2 0.2
5 0.450 0.524 0.490 15.6 0.4
6 0.551 0.476 0.509 15.9 0.3
